data_7237856
loop_
_publ_author_name
'Duan, Ping'
'Liu, Junyang'
'Wang, Jin-Yun'
'Chen, Lichuan'
'Wang, Fei'
'Zhang, Qian-Chong'
'Hong, Wenjing'
'Chen, Zhong-Ning'

_publ_section_title
;
 Modulation of the conductance in platinum(ii) bis(acetylide) molecules
 through &#x201C;gating&#x201D; metal ions
;
_journal_issue 24
_journal_name_full 'Journal of Materials Chemistry C'
_journal_page_first 7259
_journal_paper_doi 10.1039/C9TC02100K
_journal_volume 7
_journal_year 2019
_chemical_formula_sum 'C69 H60 Cl3 Cu O4 P4 Pt S2'
_chemical_formula_weight 1506.15
_space_group_crystal_system triclinic
_space_group_IT_number 2
_space_group_name_Hall '-P 1'
_space_group_name_H-M_alt 'P -1'
_atom_sites_solution_hydrogens mixed
_audit_creation_method SHELXL-2014/7
_audit_update_record
;
2019-01-14 deposited with the CCDC.	2019-05-09 downloaded from the CCDC.
;
_cell_angle_alpha 76.323(2)
_cell_angle_beta 87.623(3)
_cell_angle_gamma 83.630(3)
_cell_formula_units_Z 2
_cell_length_a 11.6173(8)
_cell_length_b 11.6518(8)
_cell_length_c 24.0238(17)
_cell_measurement_reflns_used 9994
_cell_measurement_temperature 100(2)
_cell_measurement_theta_max 26.37
_cell_measurement_theta_min 2.39
_cell_volume 3139.8(4)
_computing_structure_refinement 'SHELXL-2014/7 (Sheldrick, 2014)'
_diffrn_ambient_temperature 100(2)
_diffrn_measured_fraction_theta_full 0.998
_diffrn_measured_fraction_theta_max 0.998
_diffrn_measurement_device_type 'Bruker D8 Venture CCD'
_diffrn_measurement_method '\f and \w scans'
_diffrn_radiation_type MoK\a
_diffrn_radiation_wavelength 0.71073
_diffrn_reflns_av_R_equivalents 0.0523
_diffrn_reflns_av_unetI/netI 0.0277
_diffrn_reflns_Laue_measured_fraction_full 0.998
_diffrn_reflns_Laue_measured_fraction_max 0.998
_diffrn_reflns_limit_h_max 13
_diffrn_reflns_limit_h_min -13
_diffrn_reflns_limit_k_max 13
_diffrn_reflns_limit_k_min -13
_diffrn_reflns_limit_l_max 28
_diffrn_reflns_limit_l_min -28
_diffrn_reflns_number 87711
_diffrn_reflns_point_group_measured_fraction_full 0.998
_diffrn_reflns_point_group_measured_fraction_max 0.998
_diffrn_reflns_theta_full 24.999
_diffrn_reflns_theta_max 24.999
_diffrn_reflns_theta_min 2.201
_exptl_absorpt_coefficient_mu 2.910
_exptl_crystal_colour colorless
_exptl_crystal_density_diffrn 1.593
_exptl_crystal_description block
_exptl_crystal_F_000 1512
_exptl_crystal_preparation 'Charge Transport'
_exptl_crystal_size_max 0.100
_exptl_crystal_size_mid 0.100
_exptl_crystal_size_min 0.100
_refine_diff_density_max 1.971
_refine_diff_density_min -1.734
_refine_diff_density_rms 0.141
_refine_ls_extinction_method none
_refine_ls_goodness_of_fit_ref 1.084
_refine_ls_hydrogen_treatment constr
_refine_ls_matrix_type full
_refine_ls_number_parameters 746
_refine_ls_number_reflns 11055
_refine_ls_number_restraints 8
_refine_ls_restrained_S_all 1.085
_refine_ls_R_factor_all 0.0429
_refine_ls_R_factor_gt 0.0383
_refine_ls_shift/su_max 0.006
_refine_ls_shift/su_mean 0.000
_refine_ls_structure_factor_coef Fsqd
_refine_ls_weighting_details 'w=1/[\s^2^(Fo^2^)+(0.0424P)^2^+20.9121P] where P=(Fo^2^+2Fc^2^)/3'
_refine_ls_weighting_scheme calc
_refine_ls_wR_factor_gt 0.0957
_refine_ls_wR_factor_ref 0.1017
_reflns_Friedel_coverage 0.000
_reflns_number_gt 10255
_reflns_number_total 11055
_reflns_threshold_expression 'I > 2\s(I)'
_cod_data_source_file c9tc02100k2.cif
_cod_data_source_block k_CCDC3
_cod_database_code 7237856
_shelx_shelxl_version_number 2014/7
_shelx_space_group_comment
;
The symmetry employed for this shelxl refinement is uniquely defined
by the following loop, which should always be used as a source of
symmetry information in preference to the above space-group names.
They are only intended as comments.
;
_shelx_estimated_absorpt_t_min 0.760
_shelx_estimated_absorpt_t_max 0.760

loop_
_space_group_symop_operation_xyz
'x, y, z'
'-x, -y, -z'

loop_
_atom_site_label
_atom_site_type_symbol
_atom_site_fract_x
_atom_site_fract_y
_atom_site_fract_z
_atom_site_U_iso_or_equiv
_atom_site_adp_type
_atom_site_occupancy
_atom_site_site_symmetry_order
_atom_site_calc_flag
_atom_site_refinement_flags_posn
_atom_site_refinement_flags_adp
_atom_site_refinement_flags_occupancy
Pt01 Pt 0.47652(2) 0.42328(2) 0.69664(2) 0.01254(7) Uani 1 1 d . . .
Cu02 Cu 0.42878(5) 0.36295(5) 0.81393(3) 0.01401(13) Uani 1 1 d . . .
P1 P 0.47999(11) 0.22757(11) 0.69136(5) 0.0139(3) Uani 1 1 d . . .
P2 P 0.38179(11) 0.18344(11) 0.81437(5) 0.0133(3) Uani 1 1 d . . .
P3 P 0.42780(11) 0.53634(11) 0.83685(5) 0.0130(3) Uani 1 1 d . . .
P4 P 0.44690(11) 0.61664(11) 0.70695(5) 0.0126(3) Uani 1 1 d . . .
Cl07 Cl 0.77784(11) -0.16374(11) 0.80883(6) 0.0233(3) Uani 1 1 d . . .
S008 S 0.10397(14) 0.54989(15) 0.35406(7) 0.0351(4) Uani 1 1 d . . .
S009 S 1.02559(15) 0.1708(2) 0.97882(7) 0.0512(5) Uani 1 1 d . . .
O00C O 0.8553(4) -0.0862(4) 0.7743(2) 0.0333(10) Uani 1 1 d . . .
C00E C 0.4796(4) 0.1254(4) 0.7625(2) 0.0160(10) Uani 1 1 d . . .
H00A H 0.5593 0.1102 0.7775 0.019 Uiso 1 1 calc R U .
H00B H 0.4555 0.0487 0.7587 0.019 Uiso 1 1 calc R U .
C00B C 0.3909(4) 0.4702(4) 0.6231(2) 0.0153(10) Uani 1 1 d . . .
O00A O 0.6598(3) -0.1231(4) 0.79156(18) 0.0288(9) Uani 1 1 d . . .
O00F O 0.8055(4) -0.2820(4) 0.8007(2) 0.0428(12) Uani 1 1 d . . .
C00G C 0.2538(5) 0.7811(5) 0.7096(2) 0.0184(11) Uani 1 1 d . U .
H00C H 0.3104 0.8342 0.7091 0.022 Uiso 1 1 calc R U .
O00I O 0.7888(4) -0.1631(5) 0.8680(2) 0.0449(12) Uani 1 1 d . . .
C00N C 0.3449(4) 0.4877(4) 0.5776(2) 0.0176(11) Uani 1 1 d . . .
C00O C 0.3488(5) 0.4693(5) 0.4772(2) 0.0216(11) Uani 1 1 d . . .
H00D H 0.4278 0.4377 0.4812 0.026 Uiso 1 1 calc R U .
C00P C 0.2980(4) 0.6236(4) 0.8554(2) 0.0143(10) Uani 1 1 d . . .
C00Q C 0.6110(4) 0.1847(4) 0.6542(2) 0.0174(11) Uani 1 1 d . . .
C00R C 0.2335(4) 0.1788(5) 0.7951(2) 0.0159(10) Uani 1 1 d . . .
C00S C 0.7121(5) 0.1281(5) 0.6826(2) 0.0220(12) Uani 1 1 d . . .
H00E H 0.7116 0.1030 0.7232 0.026 Uiso 1 1 calc R U .
C00T C 0.2945(5) 0.4819(5) 0.4255(2) 0.0235(12) Uani 1 1 d . . .
H00F H 0.3367 0.4589 0.3944 0.028 Uiso 1 1 calc R U .
C00U C 0.2887(4) 0.5026(5) 0.5237(2) 0.0177(11) Uani 1 1 d . . .
C00V C 0.2516(5) 0.2469(5) 0.6541(2) 0.0211(11) Uani 1 1 d . . .
H00G H 0.2390 0.3167 0.6684 0.025 Uiso 1 1 calc R U .
C00W C 0.2108(5) 0.5933(5) 0.7043(2) 0.0231(12) Uani 1 1 d . . .
H00H H 0.2348 0.5145 0.7010 0.028 Uiso 1 1 calc R U .
C00X C 0.5118(5) 0.7289(4) 0.6530(2) 0.0174(11) Uani 1 1 d . . .
C00Y C 0.7497(4) 0.2982(5) 0.8416(2) 0.0204(11) Uani 1 1 d . . .
C00Z C 0.6130(5) 0.2215(5) 0.5943(2) 0.0217(11) Uani 1 1 d . . .
H00I H 0.5454 0.2613 0.5745 0.026 Uiso 1 1 calc R U .
C00H C 0.5300(4) 0.5233(4) 0.8943(2) 0.0147(10) Uani 1 1 d . . .
C00D C 0.5864(4) 0.3691(4) 0.7633(2) 0.0160(10) Uani 1 1 d . . .
C00J C 0.3620(4) 0.1854(4) 0.6558(2) 0.0151(10) Uani 1 1 d . . .
C00K C 0.4952(4) 0.6360(4) 0.7757(2) 0.0145(10) Uani 1 1 d . . .
H00K H 0.4747 0.7195 0.7781 0.017 Uiso 1 1 calc R U .
H00L H 0.5805 0.6191 0.7778 0.017 Uiso 1 1 calc R U .
C00L C 0.6611(4) 0.3347(5) 0.7995(2) 0.0174(11) Uani 1 1 d . . .
C00M C 0.2924(4) 0.6719(5) 0.7062(2) 0.0179(11) Uani 1 1 d . . .
C01B C 0.3042(5) 0.7283(5) 0.8738(2) 0.0203(11) Uani 1 1 d . . .
H01A H 0.3773 0.7554 0.8769 0.024 Uiso 1 1 calc R U .
C01C C 0.7810(5) 0.1763(5) 0.8656(2) 0.0257(12) Uani 1 1 d . . .
H01B H 0.7435 0.1180 0.8537 0.031 Uiso 1 1 calc R U .
C01D C 0.8124(5) 0.1088(5) 0.6516(3) 0.0273(13) Uani 1 1 d . . .
H01C H 0.8807 0.0708 0.6712 0.033 Uiso 1 1 calc R U .
C01E C 0.1604(5) 0.2065(5) 0.6315(3) 0.0260(12) Uani 1 1 d . . .
H01D H 0.0851 0.2480 0.6310 0.031 Uiso 1 1 calc R U .
C01F C 0.6499(5) 0.8726(5) 0.6224(3) 0.0240(12) Uani 1 1 d . . .
H01E H 0.7094 0.9149 0.6311 0.029 Uiso 1 1 calc R U .
C01G C 0.0894(5) 0.6516(5) 0.8638(3) 0.0279(13) Uani 1 1 d . . .
H01F H 0.0158 0.6266 0.8595 0.033 Uiso 1 1 calc R U .
C01H C 0.1725(5) 0.5492(5) 0.5162(2) 0.0232(12) Uani 1 1 d . . .
H01G H 0.1301 0.5731 0.5470 0.028 Uiso 1 1 calc R U .
C01I C 0.6859(5) 0.4894(5) 0.9830(2) 0.0236(12) Uani 1 1 d . . .
H01H H 0.7389 0.4785 1.0134 0.028 Uiso 1 1 calc R U .
C01J C 0.6771(5) 0.5944(5) 0.9409(2) 0.0233(12) Uani 1 1 d . . .
H01I H 0.7250 0.6546 0.9423 0.028 Uiso 1 1 calc R U .
C01K C 0.8144(5) 0.1444(5) 0.5924(3) 0.0285(13) Uani 1 1 d . . .
H01J H 0.8837 0.1313 0.5714 0.034 Uiso 1 1 calc R U .
C01L C 0.6179(5) 0.4008(5) 0.9809(2) 0.0232(12) Uani 1 1 d . . .
H01K H 0.6243 0.3287 1.0095 0.028 Uiso 1 1 calc R U .
C01M C 0.2034(5) 0.7922(5) 0.8874(2) 0.0249(12) Uani 1 1 d . . .
H01L H 0.2077 0.8624 0.9006 0.030 Uiso 1 1 calc R U .
C01N C 0.2874(6) 0.0468(5) 0.6106(3) 0.0321(14) Uani 1 1 d . . .
H01M H 0.2996 -0.0213 0.5950 0.039 Uiso 1 1 calc R U .
C01O C 0.8075(5) 0.3819(6) 0.8591(2) 0.0260(12) Uani 1 1 d . . .
H01N H 0.7887 0.4639 0.8422 0.031 Uiso 1 1 calc R U .
C01P C 0.5254(6) 0.8318(5) 0.5535(2) 0.0270(13) Uani 1 1 d . . .
H01O H 0.4998 0.8462 0.5151 0.032 Uiso 1 1 calc R U .
C01Q C 0.1448(6) 0.8239(6) 0.7134(3) 0.0362(15) Uani 1 1 d . . .
H01P H 0.1248 0.9033 0.7167 0.043 Uiso 1 1 calc R U .
C01R C 0.1943(5) 0.4616(6) 0.3140(2) 0.0262(13) Uani 1 1 d . . .
H01Q H 0.1592 0.4681 0.2768 0.039 Uiso 1 1 calc R U .
H01R H 0.2711 0.4902 0.3080 0.039 Uiso 1 1 calc R U .
H01S H 0.2018 0.3784 0.3354 0.039 Uiso 1 1 calc R U .
C01S C 0.0731(5) 0.0741(6) 0.7815(2) 0.0282(13) Uani 1 1 d . . .
H01T H 0.0425 0.0019 0.7813 0.034 Uiso 1 1 calc R U .
C01T C 0.6132(5) 0.8925(5) 0.5663(3) 0.0280(13) Uani 1 1 d . . .
H01U H 0.6483 0.9476 0.5367 0.034 Uiso 1 1 calc R U .
C01U C 0.4102(6) -0.0935(5) 0.9865(2) 0.0293(14) Uani 1 1 d . . .
H01V H 0.4139 -0.1499 1.0223 0.035 Uiso 1 1 calc R U .
C01V C 0.4867(5) -0.0232(5) 0.8909(2) 0.0211(11) Uani 1 1 d . . .
H01W H 0.5428 -0.0318 0.8619 0.025 Uiso 1 1 calc R U .
C01W C 0.0012(5) 0.1800(6) 0.7706(2) 0.0290(13) Uani 1 1 d . . .
H01X H -0.0776 0.1806 0.7614 0.035 Uiso 1 1 calc R U .
C01X C 0.0440(5) 0.2848(6) 0.7733(2) 0.0268(13) Uani 1 1 d . . .
H01Y H -0.0056 0.3571 0.7665 0.032 Uiso 1 1 calc R U .
C01Y C 0.7133(6) 0.1996(5) 0.5641(3) 0.0315(14) Uani 1 1 d . . .
H01Z H 0.7137 0.2225 0.5234 0.038 Uiso 1 1 calc R U .
C01Z C 0.0968(5) 0.7546(5) 0.8820(2) 0.0272(13) Uani 1 1 d . . .
H02A H 0.0281 0.7997 0.8907 0.033 Uiso 1 1 calc R U .
C01A C 0.4753(5) 0.7508(5) 0.5962(2) 0.0245(12) Uani 1 1 d . . .
H02B H 0.4155 0.7093 0.5871 0.029 Uiso 1 1 calc R U .
C02B C 1.0785(9) 0.3035(11) 0.9901(4) 0.088(4) Uani 1 1 d . . .
H02C H 1.1373 0.2815 1.0199 0.132 Uiso 1 1 calc R U .
H02D H 1.1129 0.3465 0.9544 0.132 Uiso 1 1 calc R U .
H02E H 1.0141 0.3544 1.0022 0.132 Uiso 1 1 calc R U .
C010 C 0.5400(5) 0.4176(5) 0.9365(2) 0.0190(11) Uani 1 1 d . . .
H02F H 0.4932 0.3565 0.9350 0.023 Uiso 1 1 calc R U .
C011 C 0.1798(5) 0.5276(5) 0.4186(2) 0.0219(12) Uani 1 1 d . . .
C012 C 0.5991(5) 0.6120(5) 0.8968(2) 0.0187(11) Uani 1 1 d . . .
H02G H 0.5930 0.6844 0.8684 0.022 Uiso 1 1 calc R U .
C013 C 0.1901(5) 0.5849(5) 0.8519(2) 0.0209(11) Uani 1 1 d . . .
H02H H 0.1853 0.5120 0.8413 0.025 Uiso 1 1 calc R U .
C014 C 0.1892(5) 0.0731(5) 0.7927(2) 0.0215(11) Uani 1 1 d . . .
H02I H 0.2388 0.0009 0.7987 0.026 Uiso 1 1 calc R U .
C015 C 0.3983(5) 0.0690(4) 0.8805(2) 0.0165(10) Uani 1 1 d . . .
C016 C 0.6001(5) 0.7916(5) 0.6656(2) 0.0202(11) Uani 1 1 d . . .
H02J H 0.6257 0.7783 0.7039 0.024 Uiso 1 1 calc R U .
C017 C 0.3795(5) 0.0845(5) 0.6338(2) 0.0209(11) Uani 1 1 d . . .
H02K H 0.4542 0.0417 0.6347 0.025 Uiso 1 1 calc R U .
C018 C 0.1186(5) 0.5610(5) 0.4645(2) 0.0244(12) Uani 1 1 d . . .
H02L H 0.0395 0.5921 0.4602 0.029 Uiso 1 1 calc R U .
C019 C 0.1602(5) 0.2839(5) 0.7859(2) 0.0200(11) Uani 1 1 d . . .
H02M H 0.1894 0.3556 0.7882 0.024 Uiso 1 1 calc R U .
C020 C 0.1780(6) 0.1071(5) 0.6098(3) 0.0350(15) Uani 1 1 d . . .
H02N H 0.1151 0.0797 0.5943 0.042 Uiso 1 1 calc R U .
C021 C 0.9219(5) 0.2260(6) 0.9246(2) 0.0326(15) Uani 1 1 d . . .
C022 C 0.3222(5) -0.0011(5) 0.9764(3) 0.0292(13) Uani 1 1 d . . .
H02O H 0.2664 0.0073 1.0056 0.035 Uiso 1 1 calc R U .
C023 C 0.0928(5) 0.6335(6) 0.7072(3) 0.0341(15) Uani 1 1 d . . .
H02P H 0.0358 0.5819 0.7057 0.041 Uiso 1 1 calc R U .
C024 C 0.3156(5) 0.0794(5) 0.9236(2) 0.0262(12) Uani 1 1 d . . .
H02Q H 0.2545 0.1421 0.9166 0.031 Uiso 1 1 calc R U .
C025 C 0.8667(5) 0.1421(6) 0.9066(3) 0.0324(15) Uani 1 1 d . . .
H02R H 0.8876 0.0601 0.9226 0.039 Uiso 1 1 calc R U .
C026 C 0.8923(5) 0.3475(6) 0.9008(3) 0.0314(14) Uani 1 1 d . . .
H02S H 0.9297 0.4056 0.9130 0.038 Uiso 1 1 calc R U .
C027 C 0.0591(6) 0.7486(6) 0.7124(3) 0.0375(16) Uani 1 1 d . . .
H02T H -0.0205 0.7759 0.7153 0.045 Uiso 1 1 calc R U .
C028 C 0.4928(6) -0.1031(5) 0.9441(2) 0.0268(13) Uani 1 1 d . . .
H02U H 0.5545 -0.1651 0.9514 0.032 Uiso 1 1 calc R U .
Cl1 Cl -0.1013(7) 0.1504(7) 0.4401(3) 0.148(2) Uiso 0.66 1 d D . P
Cl2 Cl 0.0985(8) 0.2315(8) 0.4736(4) 0.163(3) Uiso 0.66 1 d D . P
Cl3 Cl 0.0297(17) 0.0560(15) 0.4881(9) 0.326(8) Uiso 0.66 1 d . . P
C1 C 0.0358(15) 0.1844(17) 0.4250(8) 0.159(7) Uiso 1 1 d D . .
H1A H 0.0846 0.1685 0.3939 0.190 Uiso 1 1 d R U .
H1B H -0.0381 0.2257 0.4124 0.190 Uiso 1 1 d R U .

loop_
_atom_site_aniso_label
_atom_site_aniso_U_11
_atom_site_aniso_U_22
_atom_site_aniso_U_33
_atom_site_aniso_U_23
_atom_site_aniso_U_13
_atom_site_aniso_U_12
Pt01 0.01408(11) 0.01303(10) 0.01074(10) -0.00254(7) -0.00098(7) -0.00268(7)
Cu02 0.0164(3) 0.0129(3) 0.0136(3) -0.0038(2) 0.0009(2) -0.0047(2)
P1 0.0152(6) 0.0139(6) 0.0128(6) -0.0033(5) -0.0004(5) -0.0020(5)
P2 0.0141(6) 0.0124(6) 0.0138(6) -0.0031(5) 0.0004(5) -0.0033(5)
P3 0.0155(6) 0.0135(6) 0.0110(6) -0.0032(5) -0.0007(5) -0.0053(5)
P4 0.0159(6) 0.0126(6) 0.0097(6) -0.0025(5) -0.0005(5) -0.0043(5)
Cl07 0.0165(6) 0.0208(6) 0.0308(7) -0.0020(5) 0.0003(5) -0.0036(5)
S008 0.0351(9) 0.0459(9) 0.0271(8) -0.0188(7) -0.0193(7) 0.0128(7)
S009 0.0218(8) 0.0965(16) 0.0262(9) 0.0009(9) -0.0091(7) 0.0029(9)
O00C 0.022(2) 0.029(2) 0.044(3) 0.0039(19) 0.0018(19) -0.0120(18)
C00E 0.016(2) 0.015(2) 0.015(2) 0.000(2) 0.001(2) -0.001(2)
C00B 0.020(3) 0.013(2) 0.014(3) -0.0025(19) -0.001(2) -0.005(2)
O00A 0.0136(19) 0.035(2) 0.037(2) -0.0080(19) 0.0000(17) -0.0001(17)
O00F 0.035(3) 0.020(2) 0.071(4) -0.009(2) 0.015(2) -0.0019(19)
C00G 0.0197(14) 0.0189(13) 0.0160(13) -0.0033(9) 0.0011(9) -0.0012(9)
O00I 0.047(3) 0.056(3) 0.031(3) -0.003(2) -0.008(2) -0.016(2)
C00N 0.019(3) 0.016(3) 0.018(3) -0.004(2) 0.001(2) -0.005(2)
C00O 0.018(3) 0.028(3) 0.020(3) -0.007(2) -0.003(2) -0.003(2)
C00P 0.018(3) 0.014(2) 0.010(2) -0.0006(19) 0.0007(19) -0.002(2)
C00Q 0.019(3) 0.014(2) 0.021(3) -0.006(2) 0.005(2) -0.006(2)
C00R 0.015(2) 0.022(3) 0.011(2) -0.004(2) 0.0018(19) -0.004(2)
C00S 0.020(3) 0.028(3) 0.016(3) -0.002(2) 0.004(2) -0.004(2)
C00T 0.023(3) 0.031(3) 0.018(3) -0.010(2) -0.003(2) 0.000(2)
C00U 0.019(3) 0.020(3) 0.015(3) -0.003(2) -0.003(2) -0.009(2)
C00V 0.020(3) 0.021(3) 0.020(3) -0.001(2) 0.001(2) -0.003(2)
C00W 0.020(3) 0.025(3) 0.025(3) -0.007(2) -0.001(2) -0.005(2)
C00X 0.021(3) 0.016(2) 0.015(3) -0.005(2) 0.005(2) -0.001(2)
C00Y 0.014(3) 0.032(3) 0.014(3) -0.004(2) 0.000(2) -0.001(2)
C00Z 0.024(3) 0.021(3) 0.020(3) -0.006(2) 0.003(2) -0.003(2)
C00H 0.016(2) 0.018(2) 0.011(2) -0.0046(19) 0.0007(19) -0.005(2)
C00D 0.017(3) 0.018(2) 0.015(3) -0.006(2) 0.001(2) -0.005(2)
C00J 0.016(2) 0.017(2) 0.013(2) -0.0022(19) -0.0011(19) -0.008(2)
C00K 0.018(3) 0.013(2) 0.012(2) -0.0010(19) -0.0004(19) -0.006(2)
C00L 0.014(3) 0.020(3) 0.017(3) -0.003(2) 0.003(2) 0.000(2)
C00M 0.014(2) 0.034(3) 0.006(2) -0.002(2) 0.0011(19) -0.013(2)
C01B 0.026(3) 0.019(3) 0.016(3) -0.004(2) -0.004(2) -0.002(2)
C01C 0.018(3) 0.033(3) 0.021(3) 0.004(2) 0.002(2) -0.001(2)
C01D 0.019(3) 0.027(3) 0.035(3) -0.007(3) 0.001(2) -0.001(2)
C01E 0.019(3) 0.025(3) 0.033(3) -0.001(2) -0.004(2) -0.005(2)
C01F 0.024(3) 0.018(3) 0.032(3) -0.007(2) 0.006(2) -0.010(2)
C01G 0.021(3) 0.035(3) 0.028(3) -0.008(3) 0.003(2) -0.003(2)
C01H 0.020(3) 0.032(3) 0.019(3) -0.008(2) 0.002(2) -0.005(2)
C01I 0.024(3) 0.029(3) 0.020(3) -0.007(2) -0.007(2) -0.001(2)
C01J 0.025(3) 0.021(3) 0.026(3) -0.007(2) -0.006(2) -0.008(2)
C01K 0.023(3) 0.029(3) 0.033(3) -0.007(3) 0.011(2) -0.005(2)
C01L 0.028(3) 0.019(3) 0.019(3) 0.000(2) -0.002(2) 0.000(2)
C01M 0.037(3) 0.018(3) 0.020(3) -0.006(2) -0.004(2) 0.003(2)
C01N 0.044(4) 0.018(3) 0.042(4) -0.017(3) -0.012(3) -0.005(3)
C01O 0.017(3) 0.039(3) 0.021(3) -0.006(2) 0.002(2) 0.000(2)
C01P 0.043(4) 0.022(3) 0.014(3) 0.001(2) 0.002(2) -0.005(3)
C01Q 0.053(4) 0.027(3) 0.029(3) -0.009(3) -0.001(3) 0.002(3)
C01R 0.020(3) 0.045(4) 0.017(3) -0.010(2) -0.002(2) -0.007(3)
C01S 0.026(3) 0.041(4) 0.022(3) -0.011(3) 0.003(2) -0.018(3)
C01T 0.039(3) 0.018(3) 0.025(3) -0.001(2) 0.016(3) -0.004(2)
C01U 0.050(4) 0.021(3) 0.018(3) -0.001(2) -0.005(3) -0.014(3)
C01V 0.024(3) 0.019(3) 0.021(3) -0.007(2) -0.002(2) -0.002(2)
C01W 0.016(3) 0.055(4) 0.019(3) -0.012(3) 0.000(2) -0.006(3)
C01X 0.022(3) 0.039(3) 0.019(3) -0.009(2) -0.002(2) 0.006(3)
C01Y 0.040(4) 0.024(3) 0.027(3) -0.002(2) 0.013(3) -0.003(3)
C01Z 0.026(3) 0.032(3) 0.023(3) -0.008(2) 0.000(2) 0.006(2)
C01A 0.033(3) 0.019(3) 0.020(3) -0.002(2) -0.002(2) -0.006(2)
C02B 0.068(6) 0.143(10) 0.047(5) 0.018(6) -0.035(5) -0.062(7)
C010 0.023(3) 0.015(2) 0.020(3) -0.006(2) 0.000(2) -0.003(2)
C011 0.025(3) 0.026(3) 0.017(3) -0.006(2) -0.008(2) -0.004(2)
C012 0.021(3) 0.018(3) 0.018(3) -0.003(2) -0.001(2) -0.009(2)
C013 0.024(3) 0.020(3) 0.020(3) -0.006(2) 0.000(2) -0.005(2)
C014 0.024(3) 0.023(3) 0.020(3) -0.006(2) 0.002(2) -0.010(2)
C015 0.022(3) 0.015(2) 0.014(2) -0.002(2) -0.003(2) -0.006(2)
C016 0.023(3) 0.019(3) 0.016(3) -0.002(2) 0.001(2) -0.002(2)
C017 0.024(3) 0.017(3) 0.021(3) -0.003(2) -0.003(2) -0.002(2)
C018 0.017(3) 0.033(3) 0.023(3) -0.006(2) -0.002(2) -0.004(2)
C019 0.026(3) 0.022(3) 0.012(2) -0.005(2) -0.003(2) 0.000(2)
C020 0.032(3) 0.027(3) 0.049(4) -0.010(3) -0.016(3) -0.010(3)
C021 0.015(3) 0.061(4) 0.016(3) 0.000(3) -0.001(2) 0.003(3)
C022 0.031(3) 0.036(3) 0.020(3) -0.002(2) 0.003(2) -0.012(3)
C023 0.016(3) 0.043(4) 0.047(4) -0.016(3) 0.002(3) -0.009(3)
C024 0.023(3) 0.028(3) 0.025(3) -0.001(2) 0.001(2) -0.003(2)
C025 0.021(3) 0.045(4) 0.022(3) 0.008(3) 0.001(2) 0.003(3)
C026 0.018(3) 0.058(4) 0.023(3) -0.018(3) -0.001(2) -0.008(3)
C027 0.023(3) 0.050(4) 0.037(4) -0.012(3) 0.001(3) 0.008(3)
C028 0.041(4) 0.017(3) 0.023(3) -0.005(2) -0.011(3) 0.000(2)

loop_
_atom_type_symbol
_atom_type_description
_atom_type_scat_dispersion_real
_atom_type_scat_dispersion_imag
_atom_type_scat_source
C C 0.0033 0.0016 'International Tables Vol C Tables 4.2.6.8 and 6.1.1.4'
H H 0.0000 0.0000 'International Tables Vol C Tables 4.2.6.8 and 6.1.1.4'
O O 0.0106 0.0060 'International Tables Vol C Tables 4.2.6.8 and 6.1.1.4'
P P 0.1023 0.0942 'International Tables Vol C Tables 4.2.6.8 and 6.1.1.4'
S S 0.1246 0.1234 'International Tables Vol C Tables 4.2.6.8 and 6.1.1.4'
Cl Cl 0.1484 0.1585 'International Tables Vol C Tables 4.2.6.8 and 6.1.1.4'
Cu Cu 0.3201 1.2651 'International Tables Vol C Tables 4.2.6.8 and 6.1.1.4'
Pt Pt -1.7033 8.3905 'International Tables Vol C Tables 4.2.6.8 and 6.1.1.4'

loop_
_geom_angle_atom_site_label_1
_geom_angle_atom_site_label_2
_geom_angle_atom_site_label_3
_geom_angle
_geom_angle_site_symmetry_1
C00B Pt01 C00D 170.5(2) .
C00B Pt01 P1 88.40(14) .
C00D Pt01 P1 88.61(14) .
C00B Pt01 P4 90.33(14) .
C00D Pt01 P4 93.86(14) .
P1 Pt01 P4 171.96(5) .
C00B Pt01 Cu02 138.86(15) .
C00D Pt01 Cu02 50.21(14) .
P1 Pt01 Cu02 91.16(3) .
P4 Pt01 Cu02 84.59(3) .
C00D Cu02 P3 98.00(14) .
C00D Cu02 P2 101.62(14) .
P3 Cu02 P2 159.97(5) .
C00D Cu02 Pt01 46.28(14) .
P3 Cu02 Pt01 101.73(4) .
P2 Cu02 Pt01 94.78(4) .
C00Q P1 C00J 105.6(2) .
C00Q P1 C00E 107.1(2) .
C00J P1 C00E 102.9(2) .
C00Q P1 Pt01 109.69(17) .
C00J P1 Pt01 118.49(17) .
C00E P1 Pt01 112.30(17) .
C00R P2 C015 102.8(2) .
C00R P2 C00E 108.5(2) .
C015 P2 C00E 104.5(2) .
C00R P2 Cu02 114.86(17) .
C015 P2 Cu02 118.33(17) .
C00E P2 Cu02 107.07(17) .
C00P P3 C00H 106.0(2) .
C00P P3 C00K 105.2(2) .
C00H P3 C00K 102.5(2) .
C00P P3 Cu02 124.51(17) .
C00H P3 Cu02 109.84(17) .
C00K P3 Cu02 106.60(16) .
C00X P4 C00M 103.9(2) .
C00X P4 C00K 104.9(2) .
C00M P4 C00K 103.1(2) .
C00X P4 Pt01 117.20(16) .
C00M P4 Pt01 112.15(18) .
C00K P4 Pt01 114.08(16) .
O00I Cl07 O00F 110.2(3) .
O00I Cl07 O00C 109.6(3) .
O00F Cl07 O00C 109.4(3) .
O00I Cl07 O00A 109.1(3) .
O00F Cl07 O00A 108.7(3) .
O00C Cl07 O00A 109.7(3) .
C011 S008 C01R 103.0(3) .
C021 S009 C02B 103.5(4) .
P1 C00E P2 112.9(3) .
C00N C00B Pt01 173.1(4) .
C01Q C00G C00M 126.6(6) .
C00B C00N C00U 177.2(5) .
C00T C00O C00U 121.0(5) .
C013 C00P C01B 119.1(5) .
C013 C00P P3 119.3(4) .
C01B C00P P3 121.6(4) .
C00S C00Q C00Z 119.3(5) .
C00S C00Q P1 123.1(4) .
C00Z C00Q P1 117.3(4) .
C019 C00R C014 119.5(5) .
C019 C00R P2 117.8(4) .
C014 C00R P2 122.6(4) .
C01D C00S C00Q 120.1(5) .
C011 C00T C00O 120.7(5) .
C01H C00U C00O 117.9(5) .
C01H C00U C00N 121.3(5) .
C00O C00U C00N 120.7(5) .
C01E C00V C00J 120.1(5) .
C00M C00W C023 118.5(5) .
C016 C00X C01A 118.8(5) .
C016 C00X P4 122.5(4) .
C01A C00X P4 118.7(4) .
C01O C00Y C01C 118.9(5) .
C01O C00Y C00L 120.6(5) .
C01C C00Y C00L 120.4(5) .
C01Y C00Z C00Q 119.7(5) .
C012 C00H C010 119.4(5) .
C012 C00H P3 123.1(4) .
C010 C00H P3 117.6(4) .
C00L C00D Pt01 173.6(4) .
C00L C00D Cu02 102.7(4) .
Pt01 C00D Cu02 83.51(19) .
C017 C00J C00V 119.3(5) .
C017 C00J P1 119.4(4) .
C00V C00J P1 121.1(4) .
P4 C00K P3 111.4(3) .
C00D C00L C00Y 178.1(6) .
C00G C00M C00W 117.9(5) .
C00G C00M P4 123.5(4) .
C00W C00M P4 118.5(4) .
C01M C01B C00P 119.8(5) .
C025 C01C C00Y 119.8(6) .
C00S C01D C01K 120.7(5) .
C020 C01E C00V 120.4(5) .
C016 C01F C01T 120.4(5) .
C01Z C01G C013 119.6(6) .
C018 C01H C00U 120.8(5) .
C01L C01I C01J 120.1(5) .
C012 C01J C01I 120.5(5) .
C01D C01K C01Y 119.1(5) .
C01I C01L C010 119.7(5) .
C01Z C01M C01B 120.4(5) .
C017 C01N C020 120.9(5) .
C026 C01O C00Y 121.2(6) .
C01T C01P C01A 120.0(5) .
C00G C01Q C027 117.9(6) .
C01W C01S C014 120.3(6) .
C01P C01T C01F 120.1(5) .
C022 C01U C028 119.5(5) .
C028 C01V C015 119.7(5) .
C01S C01W C01X 120.2(5) .
C01W C01X C019 119.7(5) .
C00Z C01Y C01K 120.9(6) .
C01M C01Z C01G 120.4(5) .
C01P C01A C00X 120.7(6) .
C01L C010 C00H 120.5(5) .
C00T C011 C018 119.1(5) .
C00T C011 S008 124.1(4) .
C018 C011 S008 116.8(4) .
C01J C012 C00H 119.8(5) .
C00P C013 C01G 120.7(5) .
C01S C014 C00R 119.9(5) .
C01V C015 C024 119.4(5) .
C01V C015 P2 124.8(4) .
C024 C015 P2 115.8(4) .
C01F C016 C00X 120.0(5) .
C01N C017 C00J 119.6(5) .
C01H C018 C011 120.5(5) .
C01X C019 C00R 120.4(5) .
C01E C020 C01N 119.7(6) .
C025 C021 C026 120.0(5) .
C025 C021 S009 116.3(5) .
C026 C021 S009 123.7(5) .
C01U C022 C024 120.0(6) .
C027 C023 C00W 120.1(6) .
C022 C024 C015 120.5(5) .
C021 C025 C01C 120.8(6) .
C01O C026 C021 119.2(6) .
C023 C027 C01Q 118.9(6) .
C01V C028 C01U 120.9(5) .
C1 Cl1 Cl3 59.9(8) .
C1 Cl2 Cl3 55.4(8) .
Cl3 Cl3 C1 143(2) 2_556
Cl3 Cl3 Cl1 97.6(17) 2_556
C1 Cl3 Cl1 51.5(7) .
Cl3 Cl3 Cl2 165(2) 2_556
C1 Cl3 Cl2 45.9(6) .
Cl1 Cl3 Cl2 83.3(7) .
Cl2 C1 Cl1 116.2(12) .
Cl2 C1 Cl3 78.7(10) .
Cl1 C1 Cl3 68.6(9) .

loop_
_geom_bond_atom_site_label_1
_geom_bond_atom_site_label_2
_geom_bond_distance
_geom_bond_site_symmetry_2
Pt01 C00B 1.994(5) .
Pt01 C00D 2.027(5) .
Pt01 P1 2.3095(13) .
Pt01 P4 2.3110(12) .
Pt01 Cu02 2.7861(6) .
Cu02 C00D 2.155(5) .
Cu02 P3 2.2149(14) .
Cu02 P2 2.2171(14) .
P1 C00Q 1.815(5) .
P1 C00J 1.816(5) .
P1 C00E 1.838(5) .
P2 C00R 1.813(5) .
P2 C015 1.818(5) .
P2 C00E 1.847(5) .
P3 C00P 1.824(5) .
P3 C00H 1.827(5) .
P3 C00K 1.850(5) .
P4 C00X 1.815(5) .
P4 C00M 1.838(5) .
P4 C00K 1.837(5) .
Cl07 O00I 1.434(5) .
Cl07 O00F 1.437(4) .
Cl07 O00C 1.442(4) .
Cl07 O00A 1.444(4) .
S008 C011 1.765(5) .
S008 C01R 1.797(6) .
S009 C021 1.768(6) .
S009 C02B 1.807(11) .
C00B C00N 1.202(7) .
C00G C01Q 1.316(9) .
C00G C00M 1.321(8) .
C00N C00U 1.437(7) .
C00O C00T 1.387(8) .
C00O C00U 1.402(8) .
C00P C013 1.390(8) .
C00P C01B 1.402(7) .
C00Q C00S 1.400(8) .
C00Q C00Z 1.401(8) .
C00R C019 1.389(7) .
C00R C014 1.400(7) .
C00S C01D 1.382(8) .
C00T C011 1.381(8) .
C00U C01H 1.401(8) .
C00V C01E 1.386(8) .
C00V C00J 1.395(7) .
C00W C00M 1.398(8) .
C00W C023 1.404(8) .
C00X C016 1.405(8) .
C00X C01A 1.402(8) .
C00Y C01O 1.393(8) .
C00Y C01C 1.412(8) .
C00Y C00L 1.432(7) .
C00Z C01Y 1.379(8) .
C00H C012 1.391(7) .
C00H C010 1.395(7) .
C00D C00L 1.220(7) .
C00J C017 1.391(7) .
C01B C01M 1.387(8) .
C01C C025 1.389(8) .
C01D C01K 1.384(9) .
C01E C020 1.371(9) .
C01F C016 1.382(8) .
C01F C01T 1.390(9) .
C01G C01Z 1.382(9) .
C01G C013 1.390(8) .
C01H C018 1.386(8) .
C01I C01L 1.379(8) .
C01I C01J 1.387(8) .
C01J C012 1.386(8) .
C01K C01Y 1.396(9) .
C01L C010 1.391(8) .
C01M C01Z 1.380(9) .
C01N C017 1.385(8) .
C01N C020 1.381(9) .
C01O C026 1.393(8) .
C01P C01T 1.387(9) .
C01P C01A 1.378(8) .
C01Q C027 1.402(10) .
C01S C01W 1.387(9) .
C01S C014 1.385(8) .
C01U C022 1.384(9) .
C01U C028 1.387(9) .
C01V C028 1.390(8) .
C01V C015 1.386(7) .
C01W C01X 1.384(9) .
C01X C019 1.394(8) .
C011 C018 1.397(8) .
C015 C024 1.400(8) .
C021 C025 1.382(10) .
C021 C026 1.406(10) .
C022 C024 1.387(8) .
C023 C027 1.387(9) .
Cl1 C1 1.688(17) .
Cl1 Cl3 2.01(2) .
Cl2 C1 1.629(16) .
Cl2 Cl3 2.224(18) .
Cl3 Cl3 1.52(3) 2_556
Cl3 C1 1.87(2) .
